data_7704823
loop_
_publ_author_name
'Huang, Xianqiang'
'Qi, Yuquan'
'Gu, Yuxiao'
'Gong, Shuwen'
'Shen, Guodong'
'Li, Qiang'
'Li, Jikun'

_publ_section_title
;
 Imidazole-directed fabrication of three polyoxovanadate-based copper
 frameworks as efficient catalysts for constructing C-N bonds.
;
_journal_issue 31
_journal_name_full 'Dalton transactions (Cambridge, England : 2003)'
_journal_page_first 10970
_journal_page_last 10976
_journal_paper_doi 10.1039/d0dt02162h
_journal_volume 49
_journal_year 2020
_chemical_formula_sum 'C24 H39 Cu N8 O11 V4'
_chemical_formula_weight 882.93
_space_group_crystal_system triclinic
_space_group_IT_number 2
_space_group_name_Hall '-P 1'
_space_group_name_H-M_alt 'P -1'
_atom_sites_solution_hydrogens geom
_audit_creation_method SHELXL-2018/3
_audit_update_record
;
2020-06-15 deposited with the CCDC.	2020-07-13 downloaded from the CCDC.
;
_cell_angle_alpha 105.431(2)
_cell_angle_beta 94.1680(10)
_cell_angle_gamma 108.872(2)
_cell_formula_units_Z 2
_cell_length_a 11.2508(8)
_cell_length_b 11.9199(9)
_cell_length_c 15.2277(14)
_cell_measurement_reflns_used 1024
_cell_measurement_temperature 298(2)
_cell_measurement_theta_max 23.925
_cell_measurement_theta_min 2.688
_cell_volume 1834.3(3)
_computing_structure_refinement 'SHELXL-2018/3 (Sheldrick, 2018)'
_diffrn_ambient_temperature 298(2)
_diffrn_measured_fraction_theta_full 0.984
_diffrn_measured_fraction_theta_max 0.984
_diffrn_measurement_device_type 'CCD area detector'
_diffrn_measurement_method 'phi and omega scans'
_diffrn_radiation_type MoK\a
_diffrn_radiation_wavelength 0.71073
_diffrn_reflns_av_R_equivalents 0.0240
_diffrn_reflns_av_unetI/netI 0.0576
_diffrn_reflns_Laue_measured_fraction_full 0.984
_diffrn_reflns_Laue_measured_fraction_max 0.984
_diffrn_reflns_limit_h_max 12
_diffrn_reflns_limit_h_min -13
_diffrn_reflns_limit_k_max 14
_diffrn_reflns_limit_k_min -9
_diffrn_reflns_limit_l_max 17
_diffrn_reflns_limit_l_min -18
_diffrn_reflns_number 9366
_diffrn_reflns_point_group_measured_fraction_full 0.984
_diffrn_reflns_point_group_measured_fraction_max 0.984
_diffrn_reflns_theta_full 24.999
_diffrn_reflns_theta_max 24.999
_diffrn_reflns_theta_min 2.458
_exptl_absorpt_coefficient_mu 1.613
_exptl_absorpt_correction_T_max 0.7600
_exptl_absorpt_correction_T_min 0.7180
_exptl_absorpt_correction_type multi-scan
_exptl_absorpt_process_details sadabs
_exptl_crystal_colour blue
_exptl_crystal_density_diffrn 1.599
_exptl_crystal_description block
_exptl_crystal_F_000 896
_exptl_crystal_size_max 0.220
_exptl_crystal_size_mid 0.200
_exptl_crystal_size_min 0.180
_refine_diff_density_max 1.839
_refine_diff_density_min -0.805
_refine_diff_density_rms 0.110
_refine_ls_extinction_method none
_refine_ls_goodness_of_fit_ref 1.049
_refine_ls_hydrogen_treatment constr
_refine_ls_matrix_type full
_refine_ls_number_parameters 443
_refine_ls_number_reflns 6357
_refine_ls_number_restraints 993
_refine_ls_restrained_S_all 1.076
_refine_ls_R_factor_all 0.0878
_refine_ls_R_factor_gt 0.0611
_refine_ls_shift/su_max 0.012
_refine_ls_shift/su_mean 0.000
_refine_ls_structure_factor_coef Fsqd
_refine_ls_weighting_details 'w=1/[\s^2^(Fo^2^)+(0.1147P)^2^] where P=(Fo^2^+2Fc^2^)/3'
_refine_ls_weighting_scheme calc
_refine_ls_wR_factor_gt 0.1762
_refine_ls_wR_factor_ref 0.1938
_reflns_Friedel_coverage 0.000
_reflns_number_gt 4308
_reflns_number_total 6357
_reflns_threshold_expression 'I > 2\s(I)'
_cod_data_source_file d0dt02162h2.cif
_cod_data_source_block 160922b
_cod_depositor_comments 'Adding full bibliography for 7704823--7704825.cif.'
_cod_database_code 7704823
_shelx_shelxl_version_number 2018/3
_shelx_space_group_comment
;
The symmetry employed for this shelxl refinement is uniquely defined
by the following loop, which should always be used as a source of
symmetry information in preference to the above space-group names.
They are only intended as comments.
;
_shelx_estimated_absorpt_t_min 0.718
_shelx_estimated_absorpt_t_max 0.760

loop_
_space_group_symop_operation_xyz
'x, y, z'
'-x, -y, -z'

loop_
_atom_site_label
_atom_site_type_symbol
_atom_site_fract_x
_atom_site_fract_y
_atom_site_fract_z
_atom_site_U_iso_or_equiv
_atom_site_adp_type
_atom_site_occupancy
_atom_site_site_symmetry_order
_atom_site_calc_flag
_atom_site_refinement_flags_posn
_atom_site_refinement_flags_adp
_atom_site_refinement_flags_occupancy
_atom_site_disorder_assembly
_atom_site_disorder_group
Cu1 Cu 0.500000 0.500000 1.000000 0.0362(3) Uani 1 2 d S U P . .
Cu2 Cu 0.000000 1.000000 0.500000 0.0450(3) Uani 1 2 d S U P . .
V4 V 0.27925(9) 0.85503(9) 0.45641(6) 0.0381(3) Uani 1 1 d . U . . .
V2 V 0.57158(10) 0.94392(9) 0.85403(6) 0.0387(3) Uani 1 1 d . U . . .
V1 V 0.40076(10) 0.77827(9) 0.98192(7) 0.0435(3) Uani 1 1 d . U . . .
V3 V 0.49777(11) 0.98968(12) 0.65265(7) 0.0524(3) Uani 1 1 d . U . . .
N2 N 0.8872(5) 0.6425(5) 1.1156(3) 0.0521(13) Uani 1 1 d . U . . .
N1 N 0.6792(5) 0.5912(4) 1.0755(3) 0.0404(11) Uani 1 1 d . U . . .
N4 N 0.3361(5) 0.4419(5) 1.2288(3) 0.0465(12) Uani 1 1 d . U . . .
N3 N 0.4267(5) 0.5050(4) 1.1187(3) 0.0393(11) Uani 1 1 d . U . . .
N5 N -0.0054(5) 1.0182(5) 0.3721(3) 0.0498(12) Uani 1 1 d . U . . .
N7 N -0.1278(5) 0.8238(5) 0.4490(3) 0.0500(12) Uani 1 1 d . U . . .
N8 N -0.2055(7) 0.6213(5) 0.3988(4) 0.0701(16) Uani 1 1 d . U . . .
O3 O 0.4816(5) 0.6983(4) 1.0090(3) 0.0574(11) Uani 1 1 d . U . . .
C9 C 0.3581(6) 0.5679(6) 1.2498(4) 0.0450(14) Uani 1 1 d . U . . .
H9 H 0.339067 0.617358 1.301075 0.054 Uiso 1 1 calc R U . . .
O6 O 0.5361(6) 0.9220(5) 0.7332(3) 0.0764(15) Uani 1 1 d . U . . .
O2 O 0.4561(5) 0.8345(4) 0.8861(3) 0.0698(14) Uani 1 1 d . U . . .
C8 C 0.4126(6) 0.6050(6) 1.1815(4) 0.0437(13) Uani 1 1 d . U . . .
H8 H 0.436918 0.685561 1.177466 0.052 Uiso 1 1 calc R U . . .
O8 O 0.3900(5) 0.8801(5) 0.5584(3) 0.0754(15) Uani 1 1 d . U . . .
O9 O 0.2044(5) 0.7074(4) 0.4106(3) 0.0675(13) Uani 1 1 d . U . . .
O5 O 0.5824(6) 1.0881(4) 0.9191(3) 0.0785(15) Uani 1 1 d . U . . .
C7 C 0.3792(6) 0.4096(6) 1.1496(4) 0.0445(14) Uani 1 1 d . U . . .
H7 H 0.375999 0.329360 1.120029 0.053 Uiso 1 1 calc R U . . .
C1 C 0.7816(6) 0.5742(5) 1.0496(4) 0.0457(14) Uani 1 1 d . U . . .
H1 H 0.782417 0.521421 0.992468 0.055 Uiso 1 1 calc R U . . .
C19 C -0.1015(7) 0.7223(6) 0.4304(5) 0.0588(16) Uani 1 1 d . U . . .
H19 H -0.019339 0.720893 0.438412 0.071 Uiso 1 1 calc R U . . .
O11 O 0.1750(5) 0.9204(5) 0.4808(3) 0.0686(13) Uani 1 1 d . U . . .
O4 O 0.7041(5) 0.9249(6) 0.8713(4) 0.0845(17) Uani 1 1 d . U . . .
O10 O 0.3702(5) 0.9203(6) 0.3765(4) 0.0923(18) Uani 1 1 d . U . . .
C18 C -0.2575(7) 0.7819(7) 0.4261(5) 0.0596(16) Uani 1 1 d . U . . .
H18 H -0.305739 0.832928 0.431961 0.071 Uiso 1 1 calc R U . . .
C4 C 1.0185(7) 0.6363(7) 1.1134(5) 0.070(2) Uani 1 1 d . U . . .
H4 H 1.026403 0.607230 1.048267 0.084 Uiso 1 1 calc R U . . .
C24 C 0.2795(7) 0.3590(7) 1.2828(5) 0.0593(17) Uani 1 1 d . U . . .
H24 H 0.253372 0.273469 1.241390 0.071 Uiso 1 1 calc R U . . .
N6 N -0.0693(6) 1.0257(7) 0.2363(4) 0.0719(17) Uani 1 1 d . U . . .
C13 C 0.0938(6) 1.0348(6) 0.3234(4) 0.0519(15) Uani 1 1 d . U . . .
H13 H 0.176313 1.042612 0.345367 0.062 Uiso 1 1 calc R U . . .
C14 C 0.0536(7) 1.0378(7) 0.2403(5) 0.0616(17) Uani 1 1 d . U . . .
H14 H 0.101610 1.046630 0.193749 0.074 Uiso 1 1 calc R U . . .
C2 C 0.7219(7) 0.6747(6) 1.1641(4) 0.0544(16) Uani 1 1 d . U . . .
H2 H 0.669853 0.704739 1.201158 0.065 Uiso 1 1 calc R U . . .
C3 C 0.8465(7) 0.7062(6) 1.1891(5) 0.0588(17) Uani 1 1 d . U . . .
H3 H 0.896321 0.760568 1.245177 0.071 Uiso 1 1 calc R U . . .
O7 O 0.4256(6) 1.0826(6) 0.7020(5) 0.104(2) Uani 1 1 d . U . . .
C10 C 0.3755(11) 0.3712(11) 1.3605(7) 0.125(4) Uani 1 1 d . U . . .
H10A H 0.447853 0.356790 1.336786 0.187 Uiso 1 1 calc R U . . .
H10B H 0.338385 0.311054 1.391280 0.187 Uiso 1 1 calc R U . . .
H10C H 0.402387 0.453512 1.403540 0.187 Uiso 1 1 calc R U . . .
C12 C -0.1014(7) 1.0143(8) 0.3174(5) 0.0679(18) Uani 1 1 d . U . . .
H12 H -0.181963 1.004851 0.332402 0.082 Uiso 1 1 calc R U . . .
C20 C -0.3053(7) 0.6585(7) 0.3943(5) 0.0663(19) Uani 1 1 d . U . . .
H20 H -0.390652 0.608120 0.373195 0.080 Uiso 1 1 calc R U . . .
C5 C 1.1213(8) 0.7561(9) 1.1558(7) 0.102(3) Uani 1 1 d . U . . .
H5A H 1.116024 0.812882 1.122580 0.152 Uiso 1 1 calc R U . . .
H5B H 1.201992 0.745054 1.153739 0.152 Uiso 1 1 calc R U . . .
H5C H 1.113549 0.789149 1.218982 0.152 Uiso 1 1 calc R U . . .
C11 C 0.1565(9) 0.3791(9) 1.3111(7) 0.102(3) Uani 1 1 d . U . . .
H11A H 0.178600 0.460352 1.354917 0.153 Uiso 1 1 calc R U . . .
H11B H 0.113360 0.316958 1.338565 0.153 Uiso 1 1 calc R U . . .
H11C H 0.101482 0.372448 1.257250 0.153 Uiso 1 1 calc R U . . .
C15 C -0.1755(13) 1.0074(12) 0.1530(7) 0.128(3) Uani 1 1 d D U . . .
H15 H -0.263426 0.975002 0.163356 0.153 Uiso 1 1 calc R U . . .
C23 C -0.2705(12) 0.4225(10) 0.2756(7) 0.140(4) Uani 1 1 d . U . . .
H23A H -0.215301 0.461936 0.238837 0.209 Uiso 1 1 calc R U . . .
H23B H -0.353268 0.427223 0.262611 0.209 Uiso 1 1 calc R U . . .
H23C H -0.278063 0.336770 0.260919 0.209 Uiso 1 1 calc R U . . .
C6 C 1.0335(9) 0.5375(9) 1.1598(6) 0.095(3) Uani 1 1 d . U . . .
H6A H 1.112648 0.525578 1.150486 0.142 Uiso 1 1 calc R U . . .
H6B H 0.963982 0.459866 1.132327 0.142 Uiso 1 1 calc R U . . .
H6C H 1.033186 0.566675 1.224873 0.142 Uiso 1 1 calc R U . . .
C21 C -0.2187(11) 0.4841(9) 0.3708(8) 0.122(3) Uani 1 1 d D U . . .
H21 H -0.295418 0.451812 0.396516 0.147 Uiso 1 1 calc R U . . .
C22 C -0.1285(15) 0.4597(12) 0.4306(10) 0.187(6) Uani 1 1 d D U . . .
H22A H -0.097676 0.396294 0.406712 0.224 Uiso 1 1 calc R U . . .
H22B H -0.101993 0.507513 0.492465 0.224 Uiso 1 1 calc R U . . .
O1 O 0.2528(5) 0.6900(5) 0.9510(4) 0.0809(15) Uani 1 1 d . U . . .
C17 C -0.1486(15) 0.9327(15) 0.0689(8) 0.173(5) Uani 1 1 d . U . . .
H17A H -0.113187 0.984934 0.031969 0.260 Uiso 1 1 calc R U . . .
H17B H -0.226193 0.867506 0.034227 0.260 Uiso 1 1 calc R U . . .
H17C H -0.088638 0.896797 0.085573 0.260 Uiso 1 1 calc R U . . .
C16 C -0.1327(18) 1.1384(13) 0.1500(12) 0.235(7) Uani 1 1 d D U . . .
H16A H -0.058390 1.154818 0.121247 0.353 Uiso 1 1 calc R U . . .
H16B H -0.112361 1.194582 0.211869 0.353 Uiso 1 1 calc R U . . .
H16C H -0.199688 1.150171 0.115030 0.353 Uiso 1 1 calc R U . . .

loop_
_atom_site_aniso_label
_atom_site_aniso_U_11
_atom_site_aniso_U_22
_atom_site_aniso_U_33
_atom_site_aniso_U_23
_atom_site_aniso_U_13
_atom_site_aniso_U_12
Cu1 0.0420(6) 0.0361(5) 0.0300(5) 0.0093(4) 0.0094(4) 0.0131(5)
Cu2 0.0427(6) 0.0401(6) 0.0388(6) 0.0003(5) 0.0025(5) 0.0078(5)
V4 0.0361(6) 0.0427(6) 0.0330(5) 0.0112(4) 0.0076(4) 0.0107(5)
V2 0.0526(7) 0.0409(6) 0.0269(5) 0.0148(4) 0.0090(4) 0.0182(5)
V1 0.0552(7) 0.0344(6) 0.0438(6) 0.0164(5) 0.0169(5) 0.0144(5)
V3 0.0468(7) 0.0707(8) 0.0416(6) 0.0331(6) 0.0043(5) 0.0112(6)
N2 0.048(3) 0.046(3) 0.050(3) 0.001(2) 0.011(2) 0.011(2)
N1 0.043(3) 0.040(2) 0.037(2) 0.011(2) 0.008(2) 0.014(2)
N4 0.051(3) 0.048(3) 0.045(3) 0.019(2) 0.023(2) 0.016(2)
N3 0.045(3) 0.040(2) 0.035(2) 0.009(2) 0.010(2) 0.017(2)
N5 0.042(3) 0.054(3) 0.046(3) 0.006(2) 0.001(2) 0.016(2)
N7 0.048(3) 0.052(3) 0.044(3) 0.007(2) 0.005(2) 0.017(2)
N8 0.079(4) 0.044(3) 0.063(3) 0.006(3) -0.007(3) 0.003(3)
O3 0.074(3) 0.046(2) 0.059(3) 0.020(2) 0.015(2) 0.026(2)
C9 0.052(4) 0.048(3) 0.039(3) 0.011(3) 0.016(3) 0.025(3)
O6 0.115(4) 0.074(3) 0.038(2) 0.030(2) 0.002(2) 0.024(3)
O2 0.091(4) 0.057(3) 0.050(3) 0.029(2) 0.013(2) 0.002(3)
C8 0.048(3) 0.040(3) 0.042(3) 0.009(2) 0.008(3) 0.018(3)
O8 0.069(3) 0.083(3) 0.055(3) 0.028(3) -0.010(2) 0.003(3)
O9 0.071(3) 0.046(3) 0.074(3) 0.005(2) 0.010(3) 0.016(2)
O5 0.122(4) 0.047(3) 0.069(3) 0.012(2) 0.042(3) 0.033(3)
C7 0.056(4) 0.045(3) 0.036(3) 0.013(3) 0.014(3) 0.020(3)
C1 0.051(4) 0.035(3) 0.045(3) 0.006(3) 0.008(3) 0.012(3)
C19 0.055(4) 0.053(4) 0.057(3) 0.005(3) 0.003(3) 0.015(3)
O11 0.059(3) 0.065(3) 0.077(3) 0.006(2) 0.012(2) 0.028(2)
O4 0.071(4) 0.117(5) 0.074(3) 0.020(3) 0.008(3) 0.053(4)
O10 0.057(3) 0.137(5) 0.060(3) 0.048(3) 0.009(3) -0.009(3)
C18 0.051(4) 0.058(4) 0.060(4) 0.009(3) 0.005(3) 0.015(3)
C4 0.050(4) 0.068(4) 0.065(4) -0.010(4) 0.012(3) 0.010(3)
C24 0.070(4) 0.056(4) 0.056(4) 0.025(3) 0.033(3) 0.017(3)
N6 0.067(4) 0.102(4) 0.050(3) 0.023(3) -0.001(3) 0.037(3)
C13 0.046(3) 0.054(4) 0.054(3) 0.014(3) 0.014(3) 0.017(3)
C14 0.066(4) 0.070(4) 0.056(4) 0.024(3) 0.019(3) 0.028(4)
C2 0.051(4) 0.054(3) 0.045(3) -0.001(3) 0.011(3) 0.015(3)
C3 0.048(4) 0.058(4) 0.045(3) -0.008(3) 0.003(3) 0.007(3)
O7 0.090(4) 0.094(4) 0.120(5) 0.000(4) 0.009(4) 0.050(4)
C10 0.123(8) 0.147(9) 0.099(7) 0.085(7) 0.011(6) 0.003(7)
C12 0.054(4) 0.090(4) 0.056(4) 0.008(3) 0.007(3) 0.033(3)
C20 0.051(4) 0.058(4) 0.067(4) 0.007(3) -0.005(3) 0.004(3)
C5 0.058(5) 0.083(6) 0.129(7) -0.002(6) 0.016(5) 0.008(5)
C11 0.098(7) 0.087(6) 0.139(8) 0.047(6) 0.079(6) 0.033(5)
C15 0.134(7) 0.144(7) 0.087(5) 0.050(5) -0.008(5) 0.019(6)
C23 0.158(10) 0.086(7) 0.125(8) -0.032(6) -0.030(7) 0.042(7)
C6 0.073(6) 0.111(7) 0.103(6) 0.043(6) 0.001(5) 0.032(5)
C21 0.115(6) 0.072(5) 0.127(6) -0.025(5) -0.030(6) 0.021(5)
C22 0.253(13) 0.116(9) 0.169(11) -0.006(8) -0.040(10) 0.093(9)
O1 0.057(3) 0.070(3) 0.105(4) 0.032(3) 0.011(3) 0.005(3)
C17 0.205(12) 0.203(12) 0.083(6) 0.020(7) -0.031(7) 0.067(10)
C16 0.254(14) 0.182(12) 0.212(12) 0.026(11) -0.115(11) 0.065(11)

loop_
_atom_type_symbol
_atom_type_description
_atom_type_scat_dispersion_real
_atom_type_scat_dispersion_imag
_atom_type_scat_source
C C 0.0033 0.0016 'International Tables Vol C Tables 4.2.6.8 and 6.1.1.4'
H H 0.0000 0.0000 'International Tables Vol C Tables 4.2.6.8 and 6.1.1.4'
N N 0.0061 0.0033 'International Tables Vol C Tables 4.2.6.8 and 6.1.1.4'
O O 0.0106 0.0060 'International Tables Vol C Tables 4.2.6.8 and 6.1.1.4'
Cu Cu 0.3201 1.2651 'International Tables Vol C Tables 4.2.6.8 and 6.1.1.4'
V V 0.3005 0.5294 'International Tables Vol C Tables 4.2.6.8 and 6.1.1.4'

loop_
_geom_angle_atom_site_label_1
_geom_angle_atom_site_label_2
_geom_angle_atom_site_label_3
_geom_angle
_geom_angle_site_symmetry_1
_geom_angle_site_symmetry_3
_geom_angle_publ_flag
N3 Cu1 N3 180.0 2_667 . ?
N3 Cu1 N1 89.91(19) 2_667 . ?
N3 Cu1 N1 90.09(18) . . ?
N3 Cu1 N1 90.09(18) 2_667 2_667 ?
N3 Cu1 N1 89.91(19) . 2_667 ?
N1 Cu1 N1 180.0(3) . 2_667 ?
N3 Cu1 O3 91.05(16) 2_667 . ?
N3 Cu1 O3 88.95(16) . . ?
N1 Cu1 O3 89.13(17) . . ?
N1 Cu1 O3 90.87(17) 2_667 . ?
N3 Cu1 O3 88.95(16) 2_667 2_667 ?
N3 Cu1 O3 91.05(16) . 2_667 ?
N1 Cu1 O3 90.87(17) . 2_667 ?
N1 Cu1 O3 89.13(17) 2_667 2_667 ?
O3 Cu1 O3 180.0(2) . 2_667 ?
N5 Cu2 N5 180.0 2_576 . ?
N5 Cu2 N7 89.4(2) 2_576 . ?
N5 Cu2 N7 90.6(2) . . ?
N5 Cu2 N7 90.6(2) 2_576 2_576 ?
N5 Cu2 N7 89.4(2) . 2_576 ?
N7 Cu2 N7 180.0 . 2_576 ?
N5 Cu2 O11 88.73(18) 2_576 . ?
N5 Cu2 O11 91.26(19) . . ?
N7 Cu2 O11 89.91(19) . . ?
N7 Cu2 O11 90.09(19) 2_576 . ?
O9 V4 O11 108.2(3) . . ?
O9 V4 O8 108.5(2) . . ?
O11 V4 O8 112.1(3) . . ?
O9 V4 O10 110.7(3) . . ?
O11 V4 O10 109.1(3) . . ?
O8 V4 O10 108.1(2) . . ?
O4 V2 O5 110.3(3) . . ?
O4 V2 O2 108.8(3) . . ?
O5 V2 O2 108.6(2) . . ?
O4 V2 O6 106.5(3) . . ?
O5 V2 O6 111.9(2) . . ?
O2 V2 O6 110.6(2) . . ?
O1 V1 O3 108.6(3) . . ?
O1 V1 O5 109.3(3) . 2_677 ?
O3 V1 O5 110.4(3) . 2_677 ?
O1 V1 O2 109.0(3) . . ?
O3 V1 O2 110.7(2) . . ?
O5 V1 O2 108.8(2) 2_677 . ?
O7 V3 O10 106.6(4) . 2_676 ?
O7 V3 O8 106.2(3) . . ?
O10 V3 O8 113.1(3) 2_676 . ?
O7 V3 O6 107.2(3) . . ?
O10 V3 O6 111.8(3) 2_676 . ?
O8 V3 O6 111.5(2) . . ?
C1 N2 C3 106.1(5) . . ?
C1 N2 C4 126.6(5) . . ?
C3 N2 C4 126.8(6) . . ?
C1 N1 C2 104.2(5) . . ?
C1 N1 Cu1 124.7(4) . . ?
C2 N1 Cu1 130.9(4) . . ?
C7 N4 C9 106.4(5) . . ?
C7 N4 C24 126.2(5) . . ?
C9 N4 C24 127.4(5) . . ?
C7 N3 C8 105.7(5) . . ?
C7 N3 Cu1 125.9(4) . . ?
C8 N3 Cu1 128.4(4) . . ?
C12 N5 C13 105.2(6) . . ?
C12 N5 Cu2 128.3(5) . . ?
C13 N5 Cu2 126.4(4) . . ?
C19 N7 C18 103.8(6) . . ?
C19 N7 Cu2 126.1(5) . . ?
C18 N7 Cu2 130.1(5) . . ?
C19 N8 C20 107.6(6) . . ?
C19 N8 C21 129.4(8) . . ?
C20 N8 C21 123.0(7) . . ?
V1 O3 Cu1 149.9(3) . . ?
C8 C9 N4 106.7(5) . . ?
C8 C9 H9 126.7 . . ?
N4 C9 H9 126.7 . . ?
V3 O6 V2 143.9(3) . . ?
V2 O2 V1 145.8(3) . . ?
C9 C8 N3 109.4(5) . . ?
C9 C8 H8 125.3 . . ?
N3 C8 H8 125.3 . . ?
V3 O8 V4 145.4(3) . . ?
V2 O5 V1 161.9(3) . 2_677 ?
N3 C7 N4 111.9(5) . . ?
N3 C7 H7 124.0 . . ?
N4 C7 H7 124.0 . . ?
N1 C1 N2 112.2(5) . . ?
N1 C1 H1 123.9 . . ?
N2 C1 H1 123.9 . . ?
N7 C19 N8 112.0(7) . . ?
N7 C19 H19 124.0 . . ?
N8 C19 H19 124.0 . . ?
V4 O11 Cu2 172.9(3) . . ?
V3 O10 V4 154.0(3) 2_676 . ?
C20 C18 N7 110.8(7) . . ?
C20 C18 H18 124.6 . . ?
N7 C18 H18 124.6 . . ?
C5 C4 N2 113.8(6) . . ?
C5 C4 C6 110.4(8) . . ?
N2 C4 C6 109.9(6) . . ?
C5 C4 H4 107.5 . . ?
N2 C4 H4 107.5 . . ?
C6 C4 H4 107.5 . . ?
N4 C24 C10 111.1(7) . . ?
N4 C24 C11 109.7(6) . . ?
C10 C24 C11 115.1(7) . . ?
N4 C24 H24 106.8 . . ?
C10 C24 H24 106.8 . . ?
C11 C24 H24 106.8 . . ?
C14 N6 C12 107.3(6) . . ?
C14 N6 C15 131.8(7) . . ?
C12 N6 C15 120.5(7) . . ?
C14 C13 N5 109.5(6) . . ?
C14 C13 H13 125.3 . . ?
N5 C13 H13 125.3 . . ?
C13 C14 N6 106.9(6) . . ?
C13 C14 H14 126.5 . . ?
N6 C14 H14 126.5 . . ?
C3 C2 N1 111.2(6) . . ?
C3 C2 H2 124.4 . . ?
N1 C2 H2 124.4 . . ?
C2 C3 N2 106.3(6) . . ?
C2 C3 H3 126.8 . . ?
N2 C3 H3 126.8 . . ?
C24 C10 H10A 109.5 . . ?
C24 C10 H10B 109.5 . . ?
H10A C10 H10B 109.5 . . ?
C24 C10 H10C 109.5 . . ?
H10A C10 H10C 109.5 . . ?
H10B C10 H10C 109.5 . . ?
N5 C12 N6 111.1(6) . . ?
N5 C12 H12 124.4 . . ?
N6 C12 H12 124.4 . . ?
C18 C20 N8 105.8(7) . . ?
C18 C20 H20 127.1 . . ?
N8 C20 H20 127.1 . . ?
C4 C5 H5A 109.5 . . ?
C4 C5 H5B 109.5 . . ?
H5A C5 H5B 109.5 . . ?
C4 C5 H5C 109.5 . . ?
H5A C5 H5C 109.5 . . ?
H5B C5 H5C 109.5 . . ?
C24 C11 H11A 109.5 . . ?
C24 C11 H11B 109.5 . . ?
H11A C11 H11B 109.5 . . ?
C24 C11 H11C 109.5 . . ?
H11A C11 H11C 109.5 . . ?
H11B C11 H11C 109.5 . . ?
C17 C15 C16 106.8(12) . . ?
C17 C15 N6 106.8(10) . . ?
C16 C15 N6 98.3(9) . . ?
C17 C15 H15 114.5 . . ?
C16 C15 H15 114.5 . . ?
N6 C15 H15 114.5 . . ?
C21 C23 H23A 109.5 . . ?
C21 C23 H23B 109.5 . . ?
H23A C23 H23B 109.5 . . ?
C21 C23 H23C 109.5 . . ?
H23A C23 H23C 109.5 . . ?
H23B C23 H23C 109.5 . . ?
C4 C6 H6A 109.5 . . ?
C4 C6 H6B 109.5 . . ?
H6A C6 H6B 109.5 . . ?
C4 C6 H6C 109.5 . . ?
H6A C6 H6C 109.5 . . ?
H6B C6 H6C 109.5 . . ?
C23 C21 C22 128.8(11) . . ?
C23 C21 N8 111.9(9) . . ?
C22 C21 N8 112.8(9) . . ?
C23 C21 H21 98.5 . . ?
C22 C21 H21 98.5 . . ?
N8 C21 H21 98.5 . . ?
C21 C22 H22A 120.0 . . ?
C21 C22 H22B 120.0 . . ?
H22A C22 H22B 120.0 . . ?
C15 C17 H17A 109.5 . . ?
C15 C17 H17B 109.5 . . ?
H17A C17 H17B 109.5 . . ?
C15 C17 H17C 109.5 . . ?
H17A C17 H17C 109.5 . . ?
H17B C17 H17C 109.5 . . ?
C15 C16 H16A 109.5 . . ?
C15 C16 H16B 109.5 . . ?
H16A C16 H16B 109.5 . . ?
C15 C16 H16C 109.5 . . ?
H16A C16 H16C 109.5 . . ?
H16B C16 H16C 109.5 . . ?

loop_
_geom_bond_atom_site_label_1
_geom_bond_atom_site_label_2
_geom_bond_distance
_geom_bond_site_symmetry_2
_geom_bond_publ_flag
Cu1 N3 2.035(4) 2_667 ?
Cu1 N3 2.035(4) . ?
Cu1 N1 2.037(5) . ?
Cu1 N1 2.037(5) 2_667 ?
Cu1 O3 2.407(4) . ?
Cu1 O3 2.407(4) 2_667 ?
Cu2 N5 2.016(5) 2_576 ?
Cu2 N5 2.016(5) . ?
Cu2 N7 2.024(5) . ?
Cu2 N7 2.024(5) 2_576 ?
Cu2 O11 2.451(5) . ?
V4 O9 1.611(5) . ?
V4 O11 1.619(5) . ?
V4 O8 1.813(5) . ?
V4 O10 1.818(5) . ?
V2 O4 1.593(5) . ?
V2 O5 1.701(5) . ?
V2 O2 1.722(5) . ?
V2 O6 1.783(4) . ?
V1 O1 1.609(5) . ?
V1 O3 1.619(4) . ?
V1 O5 1.825(5) 2_677 ?
V1 O2 1.829(4) . ?
V3 O7 1.636(6) . ?
V3 O10 1.695(5) 2_676 ?
V3 O8 1.720(5) . ?
V3 O6 1.737(4) . ?
N2 C1 1.361(8) . ?
N2 C3 1.373(8) . ?
N2 C4 1.505(9) . ?
N1 C1 1.304(7) . ?
N1 C2 1.387(7) . ?
N4 C7 1.341(7) . ?
N4 C9 1.382(8) . ?
N4 C24 1.470(7) . ?
N3 C7 1.314(7) . ?
N3 C8 1.378(7) . ?
N5 C12 1.296(8) . ?
N5 C13 1.374(8) . ?
N7 C19 1.301(8) . ?
N7 C18 1.364(8) . ?
N8 C19 1.322(9) . ?
N8 C20 1.337(9) . ?
N8 C21 1.530(11) . ?
C9 C8 1.347(8) . ?
C9 H9 0.9300 . ?
C8 H8 0.9300 . ?
C7 H7 0.9300 . ?
C1 H1 0.9300 . ?
C19 H19 0.9300 . ?
C18 C20 1.327(10) . ?
C18 H18 0.9300 . ?
C4 C5 1.458(11) . ?
C4 C6 1.572(11) . ?
C4 H4 0.9800 . ?
C24 C10 1.486(12) . ?
C24 C11 1.550(10) . ?
C24 H24 0.9800 . ?
N6 C14 1.338(9) . ?
N6 C12 1.340(9) . ?
N6 C15 1.596(12) . ?
C13 C14 1.326(9) . ?
C13 H13 0.9300 . ?
C14 H14 0.9300 . ?
C2 C3 1.325(9) . ?
C2 H2 0.9300 . ?
C3 H3 0.9300 . ?
C10 H10A 0.9600 . ?
C10 H10B 0.9600 . ?
C10 H10C 0.9600 . ?
C12 H12 0.9300 . ?
C20 H20 0.9300 . ?
C5 H5A 0.9600 . ?
C5 H5B 0.9600 . ?
C5 H5C 0.9600 . ?
C11 H11A 0.9600 . ?
C11 H11B 0.9600 . ?
C11 H11C 0.9600 . ?
C15 C17 1.465(16) . ?
C15 C16 1.493(9) . ?
C15 H15 0.9800 . ?
C23 C21 1.420(13) . ?
C23 H23A 0.9600 . ?
C23 H23B 0.9600 . ?
C23 H23C 0.9600 . ?
C6 H6A 0.9600 . ?
C6 H6B 0.9600 . ?
C6 H6C 0.9600 . ?
C21 C22 1.463(9) . ?
C21 H21 0.9800 . ?
C22 H22A 0.9300 . ?
C22 H22B 0.9300 . ?
C17 H17A 0.9600 . ?
C17 H17B 0.9600 . ?
C17 H17C 0.9600 . ?
C16 H16A 0.9600 . ?
C16 H16B 0.9600 . ?
C16 H16C 0.9600 . ?
